data_7159641
loop_
_publ_author_name
'Kami&#x144;ska, Karolina'
'Iwan, Dominika'
'Trojnar, Jakub'
'Daszkiewicz, Marek'
'Rode, Joanna E.'
'Wojaczy&#x144;ski, Jacek'
'Wojaczy&#x144;ska, El&#x17c;bieta'

_publ_section_title
;
 Rearrangement of thiazolidine derivatives - a synthesis of a chiral fused
 oxathiane-&#x3b3;-lactam bicyclic system.
;
_journal_issue 46
_journal_name_full 'Organic &amp; biomolecular chemistry'
_journal_page_first 9182
_journal_page_last 9191
_journal_paper_doi 10.1039/d3ob01454a
_journal_volume 21
_journal_year 2023
_chemical_absolute_configuration syn
_chemical_formula_moiety 'C15 H19 N O4 S'
_chemical_formula_sum 'C15 H19 N O4 S'
_chemical_formula_weight 309.37
_space_group_crystal_system monoclinic
_space_group_IT_number 4
_space_group_name_Hall 'P 2yb'
_space_group_name_H-M_alt 'P 1 21 1'
_atom_sites_solution_hydrogens geom
_atom_sites_solution_primary direct
_audit_block_doi 10.5517/ccdc.csd.cc2c6fbc
_audit_creation_method SHELXL-2018/3
_audit_update_record
;
2022-06-21 deposited with the CCDC.	2023-11-06 downloaded from the CCDC.
;
_cell_angle_alpha 90
_cell_angle_beta 100.745(5)
_cell_angle_gamma 90
_cell_formula_units_Z 2
_cell_length_a 10.3124(4)
_cell_length_b 6.3748(3)
_cell_length_c 12.1798(6)
_cell_measurement_reflns_used 3851
_cell_measurement_temperature 295(2)
_cell_measurement_theta_max 28.8270
_cell_measurement_theta_min 3.7790
_cell_volume 786.65(6)
_computing_cell_refinement 'CrysAlisPro 1.171.39.46 (Rigaku OD, 2018)'
_computing_data_collection 'CrysAlisPro 1.171.39.46 (Rigaku OD, 2018)'
_computing_data_reduction 'CrysAlisPro 1.171.39.46 (Rigaku OD, 2018)'
_computing_structure_refinement 'SHELXL-2018/3 (Sheldrick, 2018)'
_computing_structure_solution 'SHELXS-2018/3 (Sheldrick, 2018)'
_diffrn_ambient_temperature 295(2)
_diffrn_detector_area_resol_mean 10.6249
_diffrn_measured_fraction_theta_full 0.998
_diffrn_measured_fraction_theta_max 0.991
_diffrn_measurement_device_type 'Xcalibur, Atlas'
_diffrn_measurement_method '\w scans'
_diffrn_radiation_type MoK\a
_diffrn_radiation_wavelength 0.71073
_diffrn_reflns_av_R_equivalents 0.0215
_diffrn_reflns_av_unetI/netI 0.0266
_diffrn_reflns_Laue_measured_fraction_full 0.998
_diffrn_reflns_Laue_measured_fraction_max 0.991
_diffrn_reflns_limit_h_max 13
_diffrn_reflns_limit_h_min -13
_diffrn_reflns_limit_k_max 7
_diffrn_reflns_limit_k_min -8
_diffrn_reflns_limit_l_max 15
_diffrn_reflns_limit_l_min -15
_diffrn_reflns_number 11226
_diffrn_reflns_point_group_measured_fraction_full 0.990
_diffrn_reflns_point_group_measured_fraction_max 0.949
_diffrn_reflns_theta_full 25.242
_diffrn_reflns_theta_max 27.874
_diffrn_reflns_theta_min 2.866
_diffrn_source 'fine-focus sealed X-ray tube'
_exptl_absorpt_coefficient_mu 0.220
_exptl_absorpt_correction_T_max 0.978
_exptl_absorpt_correction_T_min 0.908
_exptl_absorpt_correction_type gaussian
_exptl_absorpt_process_details
;
CrysAlisPro 1.171.39.46 (Rigaku Oxford Diffraction, 2018)
Numerical absorption correction based on gaussian integration over
			a multifaceted crystal model
Empirical absorption correction using spherical harmonics,
 implemented in SCALE3 ABSPACK scaling algorithm.
;
_exptl_crystal_colour colourless
_exptl_crystal_density_diffrn 1.306
_exptl_crystal_description prism
_exptl_crystal_F_000 328
_exptl_crystal_size_max 0.697
_exptl_crystal_size_mid 0.258
_exptl_crystal_size_min 0.159
_refine_diff_density_max 0.129
_refine_diff_density_min -0.173
_refine_diff_density_rms 0.034
_refine_ls_abs_structure_details
;
 Flack x determined using 1201 quotients [(I+)-(I-)]/[(I+)+(I-)]
 (Parsons, Flack and Wagner, Acta Cryst. B69 (2013) 249-259).
;
_refine_ls_abs_structure_Flack -0.04(2)
_refine_ls_extinction_method none
_refine_ls_goodness_of_fit_ref 1.037
_refine_ls_hydrogen_treatment mixed
_refine_ls_matrix_type full
_refine_ls_number_parameters 195
_refine_ls_number_reflns 3558
_refine_ls_number_restraints 1
_refine_ls_restrained_S_all 1.037
_refine_ls_R_factor_all 0.0419
_refine_ls_R_factor_gt 0.0334
_refine_ls_shift/su_max <0.001
_refine_ls_shift/su_mean <0.001
_refine_ls_structure_factor_coef Fsqd
_refine_ls_weighting_details 'w=1/[\s^2^(Fo^2^)+(0.0391P)^2^+0.0651P] where P=(Fo^2^+2Fc^2^)/3'
_refine_ls_weighting_scheme calc
_refine_ls_wR_factor_gt 0.0731
_refine_ls_wR_factor_ref 0.0777
_reflns_Friedel_coverage 0.760
_reflns_Friedel_fraction_full 0.981
_reflns_Friedel_fraction_max 0.899
_reflns_number_gt 3116
_reflns_number_total 3558
_reflns_threshold_expression 'I > 2\s(I)'
_cod_data_source_file d3ob01454a2.cif
_cod_data_source_block EW-KK-21-010
_cod_depositor_comments 'Adding full bibliography for 7159641--7159650.cif.'
_cod_original_cell_volume 786.66(7)
_cod_original_sg_symbol_H-M 'P 21'
_cod_database_code 7159641
_shelx_shelxl_version_number 2018/3
_shelx_space_group_comment
;
The symmetry employed for this shelxl refinement is uniquely defined
by the following loop, which should always be used as a source of
symmetry information in preference to the above space-group names.
They are only intended as comments.
;
_oxdiff_exptl_absorpt_empirical_full_min 0.941
_oxdiff_exptl_absorpt_empirical_full_max 1.046
_oxdiff_exptl_absorpt_empirical_details
;
Empirical correction (ABSPACK) includes:
- Absorption correction using spherical harmonics
- Frame scaling
;

loop_
_space_group_symop_operation_xyz
'x, y, z'
'-x, y+1/2, -z'

loop_
_atom_site_label
_atom_site_type_symbol
_atom_site_fract_x
_atom_site_fract_y
_atom_site_fract_z
_atom_site_U_iso_or_equiv
_atom_site_adp_type
_atom_site_occupancy
_atom_site_site_symmetry_order
_atom_site_calc_flag
_atom_site_refinement_flags_posn
_atom_site_refinement_flags_adp
_atom_site_refinement_flags_occupancy
_atom_site_disorder_assembly
_atom_site_disorder_group
S1 S 0.97773(6) 0.48771(11) 0.07675(5) 0.04521(18) Uani 1 1 d . . . . .
O1 O 0.7738(2) 0.1854(3) 0.22895(14) 0.0491(4) Uani 1 1 d . . . . .
H1A H 0.763(3) 0.056(6) 0.2487(11) 0.074 Uiso 1 1 calc R U . . .
O2 O 0.6701(3) 0.0700(3) 0.06488(17) 0.0794(7) Uani 1 1 d . . . . .
O3 O 0.58776(15) 0.5620(3) 0.22572(14) 0.0411(4) Uani 1 1 d . . . . .
O4 O 0.73566(16) 0.8092(2) 0.30123(13) 0.0364(4) Uani 1 1 d . . . . .
N1 N 0.77683(16) 0.5852(3) 0.16702(15) 0.0309(4) Uani 1 1 d . . . . .
C1 C 0.9090(2) 0.6729(4) 0.16430(18) 0.0338(5) Uani 1 1 d . . . . .
H1 H 0.898804 0.809932 0.127192 0.041 Uiso 1 1 calc R U . . .
C2 C 0.7255(2) 0.4325(4) 0.08058(18) 0.0350(5) Uani 1 1 d . . . . .
H2 H 0.636247 0.475109 0.044843 0.042 Uiso 1 1 calc R U . . .
C3 C 0.8159(2) 0.4469(4) -0.00565(18) 0.0438(6) Uani 1 1 d . . . . .
H3A H 0.790578 0.563316 -0.056410 0.053 Uiso 1 1 calc R U . . .
H3B H 0.812869 0.318348 -0.048646 0.053 Uiso 1 1 calc R U . . .
C4 C 0.9996(2) 0.6951(4) 0.27570(19) 0.0361(5) Uani 1 1 d . . . . .
C5 C 1.0656(2) 0.8829(5) 0.3016(2) 0.0473(6) Uani 1 1 d . . . . .
H5 H 1.052302 0.994017 0.251203 0.057 Uiso 1 1 calc R U . . .
C6 C 1.1517(3) 0.9046(6) 0.4031(3) 0.0598(8) Uani 1 1 d . . . . .
H6 H 1.195903 1.030829 0.420630 0.072 Uiso 1 1 calc R U . . .
C7 C 1.1721(3) 0.7421(6) 0.4773(2) 0.0629(9) Uani 1 1 d . . . . .
H7 H 1.230013 0.758151 0.545088 0.076 Uiso 1 1 calc R U . . .
C8 C 1.1070(2) 0.5543(6) 0.4521(2) 0.0574(8) Uani 1 1 d . . . . .
H8 H 1.120894 0.443868 0.502899 0.069 Uiso 1 1 calc R U . . .
C9 C 1.0210(2) 0.5304(4) 0.3510(2) 0.0458(6) Uani 1 1 d . . . . .
H9 H 0.977451 0.403451 0.333749 0.055 Uiso 1 1 calc R U . . .
C10 C 0.7199(2) 0.2102(4) 0.12367(19) 0.0413(6) Uani 1 1 d . . . . .
C11 C 0.7017(2) 0.6643(3) 0.23636(18) 0.0306(4) Uani 1 1 d . . . . .
C12 C 0.4815(2) 0.6334(4) 0.2835(2) 0.0392(6) Uani 1 1 d . . . . .
C13 C 0.3695(2) 0.4869(6) 0.2354(3) 0.0634(8) Uani 1 1 d . . . . .
H13A H 0.350771 0.499862 0.155494 0.095 Uiso 1 1 calc R U . . .
H13B H 0.292295 0.522998 0.264811 0.095 Uiso 1 1 calc R U . . .
H13C H 0.394536 0.344937 0.255494 0.095 Uiso 1 1 calc R U . . .
C14 C 0.4458(3) 0.8586(5) 0.2533(3) 0.0619(8) Uani 1 1 d . . . . .
H14A H 0.437439 0.877111 0.174072 0.093 Uiso 1 1 calc R U . . .
H14B H 0.513848 0.949508 0.291446 0.093 Uiso 1 1 calc R U . . .
H14C H 0.363607 0.892478 0.275243 0.093 Uiso 1 1 calc R U . . .
C15 C 0.5248(3) 0.6033(6) 0.4079(2) 0.0614(8) Uani 1 1 d . . . . .
H15A H 0.554628 0.461686 0.422746 0.092 Uiso 1 1 calc R U . . .
H15B H 0.451788 0.630431 0.444566 0.092 Uiso 1 1 calc R U . . .
H15C H 0.595446 0.698596 0.435409 0.092 Uiso 1 1 calc R U . . .

loop_
_atom_site_aniso_label
_atom_site_aniso_U_11
_atom_site_aniso_U_22
_atom_site_aniso_U_33
_atom_site_aniso_U_23
_atom_site_aniso_U_13
_atom_site_aniso_U_12
S1 0.0367(3) 0.0613(4) 0.0414(3) -0.0074(3) 0.0171(2) -0.0012(3)
O1 0.0660(12) 0.0332(9) 0.0450(10) -0.0001(8) 0.0025(8) -0.0083(8)
O2 0.133(2) 0.0487(12) 0.0502(12) -0.0106(10) 0.0003(12) -0.0294(13)
O3 0.0325(8) 0.0437(9) 0.0509(10) -0.0131(8) 0.0178(7) -0.0065(7)
O4 0.0393(8) 0.0322(8) 0.0388(9) -0.0065(7) 0.0104(7) -0.0025(7)
N1 0.0275(8) 0.0325(9) 0.0341(10) -0.0054(8) 0.0090(7) -0.0030(8)
C1 0.0320(11) 0.0359(11) 0.0359(11) 0.0021(10) 0.0122(9) -0.0024(9)
C2 0.0322(11) 0.0406(13) 0.0324(11) -0.0059(9) 0.0063(9) -0.0004(9)
C3 0.0445(12) 0.0563(16) 0.0318(11) -0.0031(11) 0.0104(9) -0.0032(12)
C4 0.0275(10) 0.0437(14) 0.0402(12) -0.0057(11) 0.0138(9) -0.0030(10)
C5 0.0346(12) 0.0521(15) 0.0576(16) -0.0086(12) 0.0146(11) -0.0076(11)
C6 0.0382(14) 0.076(2) 0.0654(19) -0.0269(17) 0.0100(13) -0.0140(14)
C7 0.0341(13) 0.111(3) 0.0427(15) -0.0155(17) 0.0054(11) -0.0080(16)
C8 0.0421(14) 0.088(2) 0.0418(15) 0.0080(14) 0.0067(11) 0.0010(14)
C9 0.0388(12) 0.0571(17) 0.0420(13) 0.0018(11) 0.0086(10) -0.0065(11)
C10 0.0464(14) 0.0411(14) 0.0375(13) -0.0099(11) 0.0109(11) -0.0073(11)
C11 0.0289(10) 0.0299(11) 0.0338(11) 0.0047(10) 0.0076(9) 0.0008(9)
C12 0.0282(11) 0.0480(14) 0.0441(13) 0.0033(10) 0.0135(10) 0.0058(10)
C13 0.0378(13) 0.0748(19) 0.0808(19) -0.0029(19) 0.0198(13) -0.0089(16)
C14 0.0439(15) 0.0634(19) 0.080(2) 0.0175(16) 0.0163(14) 0.0191(14)
C15 0.0533(16) 0.087(2) 0.0479(16) 0.0160(15) 0.0193(13) 0.0117(16)

loop_
_atom_type_symbol
_atom_type_description
_atom_type_scat_dispersion_real
_atom_type_scat_dispersion_imag
_atom_type_scat_source
C C 0.0033 0.0016 'International Tables Vol C Tables 4.2.6.8 and 6.1.1.4'
H H 0.0000 0.0000 'International Tables Vol C Tables 4.2.6.8 and 6.1.1.4'
N N 0.0061 0.0033 'International Tables Vol C Tables 4.2.6.8 and 6.1.1.4'
O O 0.0106 0.0060 'International Tables Vol C Tables 4.2.6.8 and 6.1.1.4'
S S 0.1246 0.1234 'International Tables Vol C Tables 4.2.6.8 and 6.1.1.4'

loop_
_geom_angle_atom_site_label_1
_geom_angle_atom_site_label_2
_geom_angle_atom_site_label_3
_geom_angle
_geom_angle_site_symmetry_1
_geom_angle_site_symmetry_3
_geom_angle_publ_flag
C3 S1 C1 89.91(11) . . ?
C10 O1 H1A 109.5 . . ?
C11 O3 C12 121.47(18) . . ?
C11 N1 C2 121.92(17) . . ?
C11 N1 C1 120.85(18) . . ?
C2 N1 C1 116.63(17) . . ?
N1 C1 C4 115.82(17) . . ?
N1 C1 S1 103.23(15) . . ?
C4 C1 S1 110.17(15) . . ?
N1 C1 H1 109.1 . . ?
C4 C1 H1 109.1 . . ?
S1 C1 H1 109.1 . . ?
N1 C2 C10 113.96(18) . . ?
N1 C2 C3 105.60(18) . . ?
C10 C2 C3 111.1(2) . . ?
N1 C2 H2 108.7 . . ?
C10 C2 H2 108.7 . . ?
C3 C2 H2 108.7 . . ?
C2 C3 S1 104.26(15) . . ?
C2 C3 H3A 110.9 . . ?
S1 C3 H3A 110.9 . . ?
C2 C3 H3B 110.9 . . ?
S1 C3 H3B 110.9 . . ?
H3A C3 H3B 108.9 . . ?
C5 C4 C9 119.6(2) . . ?
C5 C4 C1 118.9(2) . . ?
C9 C4 C1 121.5(2) . . ?
C4 C5 C6 119.6(3) . . ?
C4 C5 H5 120.2 . . ?
C6 C5 H5 120.2 . . ?
C7 C6 C5 120.6(3) . . ?
C7 C6 H6 119.7 . . ?
C5 C6 H6 119.7 . . ?
C6 C7 C8 120.2(3) . . ?
C6 C7 H7 119.9 . . ?
C8 C7 H7 119.9 . . ?
C7 C8 C9 119.8(3) . . ?
C7 C8 H8 120.1 . . ?
C9 C8 H8 120.1 . . ?
C4 C9 C8 120.1(3) . . ?
C4 C9 H9 119.9 . . ?
C8 C9 H9 119.9 . . ?
O2 C10 O1 123.5(2) . . ?
O2 C10 C2 122.0(2) . . ?
O1 C10 C2 114.57(19) . . ?
O4 C11 O3 125.1(2) . . ?
O4 C11 N1 124.0(2) . . ?
O3 C11 N1 110.89(18) . . ?
O3 C12 C15 109.33(19) . . ?
O3 C12 C14 110.2(2) . . ?
C15 C12 C14 112.2(3) . . ?
O3 C12 C13 101.8(2) . . ?
C15 C12 C13 111.8(2) . . ?
C14 C12 C13 111.0(2) . . ?
C12 C13 H13A 109.5 . . ?
C12 C13 H13B 109.5 . . ?
H13A C13 H13B 109.5 . . ?
C12 C13 H13C 109.5 . . ?
H13A C13 H13C 109.5 . . ?
H13B C13 H13C 109.5 . . ?
C12 C14 H14A 109.5 . . ?
C12 C14 H14B 109.5 . . ?
H14A C14 H14B 109.5 . . ?
C12 C14 H14C 109.5 . . ?
H14A C14 H14C 109.5 . . ?
H14B C14 H14C 109.5 . . ?
C12 C15 H15A 109.5 . . ?
C12 C15 H15B 109.5 . . ?
H15A C15 H15B 109.5 . . ?
C12 C15 H15C 109.5 . . ?
H15A C15 H15C 109.5 . . ?
H15B C15 H15C 109.5 . . ?

loop_
_geom_bond_atom_site_label_1
_geom_bond_atom_site_label_2
_geom_bond_distance
_geom_bond_site_symmetry_2
_geom_bond_publ_flag
S1 C3 1.799(2) . ?
S1 C1 1.821(2) . ?
O1 C10 1.309(3) . ?
O1 H1A 0.87(4) . ?
O2 C10 1.199(3) . ?
O3 C11 1.329(3) . ?
O3 C12 1.480(3) . ?
O4 C11 1.224(3) . ?
N1 C11 1.346(3) . ?
N1 C2 1.459(3) . ?
N1 C1 1.479(3) . ?
C1 C4 1.504(3) . ?
C1 H1 0.9800 . ?
C2 C10 1.516(3) . ?
C2 C3 1.532(3) . ?
C2 H2 0.9800 . ?
C3 H3A 0.9700 . ?
C3 H3B 0.9700 . ?
C4 C5 1.385(4) . ?
C4 C9 1.385(4) . ?
C5 C6 1.388(4) . ?
C5 H5 0.9300 . ?
C6 C7 1.365(5) . ?
C6 H6 0.9300 . ?
C7 C8 1.379(5) . ?
C7 H7 0.9300 . ?
C8 C9 1.386(3) . ?
C8 H8 0.9300 . ?
C9 H9 0.9300 . ?
C12 C15 1.510(3) . ?
C12 C14 1.510(4) . ?
C12 C13 1.515(4) . ?
C13 H13A 0.9600 . ?
C13 H13B 0.9600 . ?
C13 H13C 0.9600 . ?
C14 H14A 0.9600 . ?
C14 H14B 0.9600 . ?
C14 H14C 0.9600 . ?
C15 H15A 0.9600 . ?
C15 H15B 0.9600 . ?
C15 H15C 0.9600 . ?

loop_
_geom_hbond_atom_site_label_D
_geom_hbond_atom_site_label_H
_geom_hbond_atom_site_label_A
_geom_hbond_distance_DH
_geom_hbond_distance_HA
_geom_hbond_distance_DA
_geom_hbond_angle_DHA
_geom_hbond_site_symmetry_A
_geom_hbond_publ_flag
O1 H1A O4 0.87 1.74 2.609(2) 173.5 1_545 yes
C14 H14B O4 0.96 2.44 2.953(3) 113.4 . yes
C15 H15C O4 0.96 2.48 3.032(3) 116.6 . yes

loop_
_geom_torsion_atom_site_label_1
_geom_torsion_atom_site_label_2
_geom_torsion_atom_site_label_3
_geom_torsion_atom_site_label_4
_geom_torsion
_geom_torsion_site_symmetry_1
_geom_torsion_site_symmetry_2
_geom_torsion_site_symmetry_3
_geom_torsion_site_symmetry_4
_geom_torsion_publ_flag
C11 N1 C1 C4 50.6(3) . . . . ?
C2 N1 C1 C4 -138.1(2) . . . . ?
C11 N1 C1 S1 171.04(16) . . . . ?
C2 N1 C1 S1 -17.7(2) . . . . ?
C3 S1 C1 N1 34.25(15) . . . . ?
C3 S1 C1 C4 158.51(17) . . . . ?
C11 N1 C2 C10 -79.2(3) . . . . ?
C1 N1 C2 C10 109.6(2) . . . . ?
C11 N1 C2 C3 158.5(2) . . . . ?
C1 N1 C2 C3 -12.7(3) . . . . ?
N1 C2 C3 S1 37.6(2) . . . . ?
C10 C2 C3 S1 -86.5(2) . . . . ?
C1 S1 C3 C2 -42.42(17) . . . . ?
N1 C1 C4 C5 -132.0(2) . . . . ?
S1 C1 C4 C5 111.3(2) . . . . ?
N1 C1 C4 C9 49.8(3) . . . . ?
S1 C1 C4 C9 -66.8(2) . . . . ?
C9 C4 C5 C6 -0.5(4) . . . . ?
C1 C4 C5 C6 -178.7(2) . . . . ?
C4 C5 C6 C7 0.2(4) . . . . ?
C5 C6 C7 C8 0.0(4) . . . . ?
C6 C7 C8 C9 0.1(4) . . . . ?
C5 C4 C9 C8 0.6(4) . . . . ?
C1 C4 C9 C8 178.7(2) . . . . ?
C7 C8 C9 C4 -0.4(4) . . . . ?
N1 C2 C10 O2 173.7(2) . . . . ?
C3 C2 C10 O2 -67.1(3) . . . . ?
N1 C2 C10 O1 -6.5(3) . . . . ?
C3 C2 C10 O1 112.7(2) . . . . ?
C12 O3 C11 O4 7.9(3) . . . . ?
C12 O3 C11 N1 -173.11(19) . . . . ?
C2 N1 C11 O4 -171.4(2) . . . . ?
C1 N1 C11 O4 -0.6(3) . . . . ?
C2 N1 C11 O3 9.6(3) . . . . ?
C1 N1 C11 O3 -179.61(18) . . . . ?
C11 O3 C12 C15 -68.2(3) . . . . ?
C11 O3 C12 C14 55.6(3) . . . . ?
C11 O3 C12 C13 173.4(2) . . . . ?
